data_4034780
loop_
_publ_author_name
'Guchhait, Sankar K.'
'Sisodiya, Shailendra'
'Saini, Meenu'
'Shah, Yesha V.'
'Kumar, Gulshan'
'Daniel, Divine P.'
'Hura, Neha'
'Chaudhary, Vikas'

_publ_section_title
;
 Synthesis of Polyfunctionalized Pyrroles via a Tandem Reaction of Michael
 Addition and Intramolecular Cyanide-Mediated Nitrile-to-Nitrile
 Condensation.
;
_journal_issue 10
_journal_name_full 'The Journal of organic chemistry'
_journal_page_first 5807
_journal_page_last 5815
_journal_paper_doi 10.1021/acs.joc.8b00465
_journal_volume 83
_journal_year 2018
_chemical_formula_moiety 'C13 H10 N4'
_chemical_formula_sum 'C13 H10 N4'
_chemical_formula_weight 222.25
_space_group_crystal_system monoclinic
_space_group_IT_number 14
_space_group_name_Hall '-P 2ybc'
_space_group_name_H-M_alt 'P 1 21/c 1'
_atom_sites_solution_hydrogens mixed
_atom_sites_solution_primary direct
_audit_creation_date 2016-05-20
_audit_creation_method
;
Olex2 1.2
(compiled 2016.02.19 svn.r3266 for OlexSys, GUI svn.r5155)
;
_cell_angle_alpha 90
_cell_angle_beta 94.186(6)
_cell_angle_gamma 90
_cell_formula_units_Z 4
_cell_length_a 8.9373(11)
_cell_length_b 14.8550(15)
_cell_length_c 8.7225(11)
_cell_measurement_reflns_used 2424
_cell_measurement_temperature 298
_cell_measurement_theta_max 27.4
_cell_measurement_theta_min 3.2
_cell_volume 1154.9(2)
_computing_cell_refinement
;
CrystalClear-SM Expert 2.0 r15 (Rigaku, 2011)
;
_computing_data_collection
;
CrystalClear-SM Expert 2.0 r15 (Rigaku, 2011)
;
_computing_data_reduction
;
CrystalClear-SM Expert 2.0 r15 (Rigaku, 2011)
;
_computing_molecular_graphics 'Olex2 (Dolomanov et al., 2009)'
_computing_publication_material 'Olex2 (Dolomanov et al., 2009)'
_computing_structure_refinement 'ShelXL (Sheldrick, 2015)'
_computing_structure_solution 'ShelXT (Sheldrick, 2015)'
_diffrn_ambient_temperature 298
_diffrn_detector CCD
_diffrn_detector_area_resol_mean 13.6612
_diffrn_measured_fraction_theta_full 0.996
_diffrn_measured_fraction_theta_max 0.994
_diffrn_measurement_details
;
scan:
	Number of images: 629
	           Slice: -69.0000 - 119.7000
	     Image width: 0.3000
	        Exp time: 12.0000
	   Rotation axis: Omega
	           Omega: 0.0000
	             Chi: 54.0000
	             Phi: 0.0000
	             XTD: 49.8600
	          2theta: 29.8900
scan:
	Number of images: 600
	           Slice: -69.0000 - 111.0000
	     Image width: 0.3000
	        Exp time: 12.0000
	   Rotation axis: Omega
	           Omega: 0.0000
	             Chi: 54.0000
	             Phi: 240.0000
	             XTD: 49.8600
	          2theta: 29.8900
scan:
	Number of images: 600
	           Slice: -69.0000 - 111.0000
	     Image width: 0.3000
	        Exp time: 12.0000
	   Rotation axis: Omega
	           Omega: 0.0000
	             Chi: 54.0000
	             Phi: 120.0000
	             XTD: 49.8600
	          2theta: 29.8900
;
_diffrn_measurement_device
;
XtaLABmini: Fixed Chi 2 circle
;
_diffrn_measurement_device_type
;
Rigaku Mercury375R (2x2 bin mode)
;
_diffrn_measurement_method 'profile data from \w-scans'
_diffrn_measurement_specimen_support Fiber
_diffrn_orient_matrix_type d*Trek
_diffrn_orient_matrix_UB_11 0.105435
_diffrn_orient_matrix_UB_12 0.000766
_diffrn_orient_matrix_UB_13 0.045793
_diffrn_orient_matrix_UB_21 0.026805
_diffrn_orient_matrix_UB_22 0.001238
_diffrn_orient_matrix_UB_23 -0.061738
_diffrn_orient_matrix_UB_31 0.006008
_diffrn_orient_matrix_UB_32 0.111924
_diffrn_orient_matrix_UB_33 0.004853
_diffrn_radiation_monochromator 'Graphite Monochromator'
_diffrn_radiation_type MoK\a
_diffrn_radiation_wavelength 0.71075
_diffrn_reflns_av_R_equivalents 0.0425
_diffrn_reflns_av_unetI/netI 0.0244
_diffrn_reflns_Laue_measured_fraction_full 0.996
_diffrn_reflns_Laue_measured_fraction_max 0.994
_diffrn_reflns_limit_h_max 11
_diffrn_reflns_limit_h_min -11
_diffrn_reflns_limit_k_max 19
_diffrn_reflns_limit_k_min -19
_diffrn_reflns_limit_l_max 11
_diffrn_reflns_limit_l_min -11
_diffrn_reflns_number 11934
_diffrn_reflns_point_group_measured_fraction_full 0.996
_diffrn_reflns_point_group_measured_fraction_max 0.994
_diffrn_reflns_theta_full 25.242
_diffrn_reflns_theta_max 27.513
_diffrn_reflns_theta_min 3.436
_diffrn_source 'Sealed Tube'
_diffrn_source_current 12.0
_diffrn_source_power 0.6
_diffrn_source_voltage 50.0
_exptl_absorpt_coefficient_mu 0.081
_exptl_absorpt_correction_T_max 1.000
_exptl_absorpt_correction_T_min 0.936
_exptl_absorpt_correction_type multi-scan
_exptl_absorpt_process_details 'Blessing 1995'
_exptl_crystal_colour 'dull dark black'
_exptl_crystal_colour_lustre dull
_exptl_crystal_colour_modifier dark
_exptl_crystal_colour_primary black
_exptl_crystal_density_diffrn 1.278
_exptl_crystal_description block
_exptl_crystal_F_000 464
_exptl_crystal_size_max 0.3
_exptl_crystal_size_mid 0.3
_exptl_crystal_size_min 0.2
_refine_diff_density_max 0.230
_refine_diff_density_min -0.197
_refine_diff_density_rms 0.038
_refine_ls_extinction_method none
_refine_ls_goodness_of_fit_ref 1.083
_refine_ls_hydrogen_treatment mixed
_refine_ls_matrix_type full
_refine_ls_number_parameters 160
_refine_ls_number_reflns 2646
_refine_ls_number_restraints 0
_refine_ls_restrained_S_all 1.083
_refine_ls_R_factor_all 0.0674
_refine_ls_R_factor_gt 0.0534
_refine_ls_shift/su_max 0.000
_refine_ls_shift/su_mean 0.000
_refine_ls_structure_factor_coef Fsqd
_refine_ls_weighting_details 'w=1/[\s^2^(Fo^2^)+(0.0747P)^2^+0.1821P] where P=(Fo^2^+2Fc^2^)/3'
_refine_ls_weighting_scheme calc
_refine_ls_wR_factor_gt 0.1379
_refine_ls_wR_factor_ref 0.1502
_reflns_Friedel_coverage 0.000
_reflns_number_gt 2087
_reflns_number_total 2646
_reflns_threshold_expression 'I > 2\s(I)'
_cod_data_source_file jo8b00465_si_002.cif
_cod_data_source_block ys-104_100k
_cod_database_code 4034780
_shelx_space_group_comment
;
The symmetry employed for this shelxl refinement is uniquely defined
by the following loop, which should always be used as a source of
symmetry information in preference to the above space-group names.
They are only intended as comments.
;
_olex2_refinement_description
;
1. Fixed Uiso
 At 1.2 times of:
  All C(H) groups, All N(H) groups
 At 1.5 times of:
  All C(H,H,H) groups
2.a Rotating group:
 N2(H2A)
2.b Aromatic/amide H refined with riding coordinates:
 N1(H1), C8(H8), C9(H9), C11(H11), C12(H12)
2.c Idealised Me refined as rotating group:
 C13(H13A,H13B,H13C)
;
_shelx_shelxl_version_number 2014/7
_olex2_submission_special_instructions 'No special instructions were received'

loop_
_space_group_symop_operation_xyz
'x, y, z'
'-x, y+1/2, -z+1/2'
'-x, -y, -z'
'x, -y-1/2, z-1/2'

loop_
_atom_site_label
_atom_site_type_symbol
_atom_site_fract_x
_atom_site_fract_y
_atom_site_fract_z
_atom_site_U_iso_or_equiv
_atom_site_adp_type
_atom_site_occupancy
_atom_site_site_symmetry_order
_atom_site_calc_flag
_atom_site_refinement_flags_posn
N1 N 0.11529(14) 0.58930(8) 0.22191(13) 0.0440(3) Uani 1 1 d .
H1 H 0.0822 0.6233 0.1471 0.053 Uiso 1 1 calc R
N2 N 0.16118(19) 0.46229(10) 0.06746(16) 0.0576(4) Uani 1 1 d .
H2A H 0.2051 0.4108 0.0771 0.069 Uiso 1 1 d GR
N3 N 0.07239(19) 0.76808(10) 0.48399(18) 0.0656(4) Uani 1 1 d .
N4 N 0.2182(2) 0.53436(12) 0.75025(17) 0.0733(5) Uani 1 1 d .
C1 C 0.16391(17) 0.50343(10) 0.20743(16) 0.0418(3) Uani 1 1 d .
C2 C 0.20969(16) 0.46974(9) 0.35262(16) 0.0404(3) Uani 1 1 d .
C3 C 0.18447(16) 0.53975(9) 0.45669(16) 0.0406(3) Uani 1 1 d .
C4 C 0.12699(17) 0.61373(9) 0.37443(17) 0.0428(4) Uani 1 1 d .
C5 C 0.09420(19) 0.69934(10) 0.43091(18) 0.0482(4) Uani 1 1 d .
C6 C 0.20438(19) 0.53700(11) 0.61927(18) 0.0495(4) Uani 1 1 d .
C7 C 0.28076(17) 0.38181(9) 0.38474(16) 0.0420(4) Uani 1 1 d .
C8 C 0.22513(19) 0.30364(10) 0.31543(19) 0.0510(4) Uani 1 1 d .
H8 H 0.1371 0.3060 0.2518 0.061 Uiso 1 1 calc R
C9 C 0.2979(2) 0.22236(11) 0.3391(2) 0.0589(5) Uani 1 1 d .
H9 H 0.2579 0.1710 0.2907 0.071 Uiso 1 1 calc R
C10 C 0.4280(2) 0.21548(11) 0.4324(2) 0.0595(5) Uani 1 1 d .
C11 C 0.4813(2) 0.29288(12) 0.5058(3) 0.0638(5) Uani 1 1 d .
H11 H 0.5674 0.2897 0.5723 0.077 Uiso 1 1 calc R
C12 C 0.40959(19) 0.37478(11) 0.4829(2) 0.0552(4) Uani 1 1 d .
H12 H 0.4481 0.4257 0.5338 0.066 Uiso 1 1 calc R
C13 C 0.5118(3) 0.12754(14) 0.4539(3) 0.0941(8) Uani 1 1 d .
H13A H 0.4565 0.0806 0.3995 0.141 Uiso 1 1 calc GR
H13B H 0.5233 0.1129 0.5614 0.141 Uiso 1 1 calc GR
H13C H 0.6089 0.1332 0.4146 0.141 Uiso 1 1 calc GR
H2B H 0.163(2) 0.4965(14) -0.012(3) 0.071(6) Uiso 1 1 d .

loop_
_atom_site_aniso_label
_atom_site_aniso_U_11
_atom_site_aniso_U_22
_atom_site_aniso_U_33
_atom_site_aniso_U_23
_atom_site_aniso_U_13
_atom_site_aniso_U_12
N1 0.0559(7) 0.0389(7) 0.0366(6) 0.0066(5) -0.0004(5) 0.0030(5)
N2 0.0886(11) 0.0489(8) 0.0354(7) 0.0027(6) 0.0053(7) 0.0110(7)
N3 0.0830(11) 0.0480(9) 0.0643(9) -0.0112(7) -0.0054(8) 0.0097(7)
N4 0.0998(13) 0.0793(12) 0.0397(8) 0.0038(7) -0.0015(8) -0.0001(9)
C1 0.0494(8) 0.0389(8) 0.0370(7) 0.0021(6) 0.0033(6) 0.0008(6)
C2 0.0466(8) 0.0366(7) 0.0377(7) 0.0036(5) 0.0014(6) -0.0004(6)
C3 0.0482(8) 0.0385(7) 0.0348(7) 0.0036(5) 0.0002(6) -0.0011(6)
C4 0.0502(8) 0.0360(7) 0.0419(8) -0.0004(6) 0.0005(6) -0.0001(6)
C5 0.0555(9) 0.0411(9) 0.0469(9) 0.0001(6) -0.0042(7) 0.0018(7)
C6 0.0604(10) 0.0463(9) 0.0413(9) 0.0028(6) 0.0006(7) -0.0008(7)
C7 0.0478(8) 0.0375(8) 0.0411(7) 0.0052(6) 0.0049(6) 0.0001(6)
C8 0.0571(10) 0.0441(9) 0.0505(9) 0.0002(6) -0.0045(7) -0.0002(7)
C9 0.0687(12) 0.0387(9) 0.0695(11) -0.0035(8) 0.0064(9) 0.0001(7)
C10 0.0562(10) 0.0447(9) 0.0789(12) 0.0109(8) 0.0145(9) 0.0071(7)
C11 0.0497(10) 0.0546(11) 0.0855(13) 0.0162(9) -0.0068(9) 0.0037(8)
C12 0.0530(9) 0.0442(9) 0.0668(11) 0.0057(7) -0.0062(8) -0.0031(7)
C13 0.0729(14) 0.0545(12) 0.156(3) 0.0186(13) 0.0117(15) 0.0197(10)

loop_
_atom_type_symbol
_atom_type_description
_atom_type_scat_dispersion_real
_atom_type_scat_dispersion_imag
_atom_type_scat_source
C C 0.0033 0.0016 'International Tables Vol C Tables 4.2.6.8 and 6.1.1.4'
H H 0.0000 0.0000 'International Tables Vol C Tables 4.2.6.8 and 6.1.1.4'
N N 0.0061 0.0033 'International Tables Vol C Tables 4.2.6.8 and 6.1.1.4'

loop_
_geom_angle_atom_site_label_1
_geom_angle_atom_site_label_2
_geom_angle_atom_site_label_3
_geom_angle
C1 N1 H1 125.2
C1 N1 C4 109.63(11)
C4 N1 H1 125.2
H2A N2 H2B 124.6
C1 N2 H2A 109.4
C1 N2 H2B 117.1(14)
N1 C1 N2 121.32(13)
N1 C1 C2 109.12(12)
N2 C1 C2 129.55(14)
C1 C2 C3 105.66(12)
C1 C2 C7 125.84(13)
C3 C2 C7 128.32(13)
C2 C3 C6 127.52(13)
C4 C3 C2 108.75(13)
C4 C3 C6 123.64(13)
N1 C4 C3 106.84(12)
N1 C4 C5 125.16(13)
C3 C4 C5 127.91(14)
N3 C5 C4 176.26(18)
N4 C6 C3 178.9(2)
C8 C7 C2 121.70(13)
C8 C7 C12 117.49(14)
C12 C7 C2 120.78(13)
C7 C8 H8 119.4
C9 C8 C7 121.21(15)
C9 C8 H8 119.4
C8 C9 H9 119.2
C10 C9 C8 121.55(16)
C10 C9 H9 119.2
C9 C10 C11 117.40(15)
C9 C10 C13 121.91(18)
C11 C10 C13 120.69(19)
C10 C11 H11 119.2
C12 C11 C10 121.60(17)
C12 C11 H11 119.2
C7 C12 H12 119.7
C11 C12 C7 120.69(16)
C11 C12 H12 119.7
C10 C13 H13A 109.5
C10 C13 H13B 109.5
C10 C13 H13C 109.5
H13A C13 H13B 109.5
H13A C13 H13C 109.5
H13B C13 H13C 109.5

loop_
_geom_bond_atom_site_label_1
_geom_bond_atom_site_label_2
_geom_bond_distance
N1 H1 0.8600
N1 C1 1.3564(19)
N1 C4 1.3756(18)
N2 H2A 0.8609
N2 C1 1.3639(19)
N2 H2B 0.86(2)
N3 C5 1.144(2)
N4 C6 1.141(2)
C1 C2 1.3950(19)
C2 C3 1.409(2)
C2 C7 1.4705(19)
C3 C4 1.3902(19)
C3 C6 1.417(2)
C4 C5 1.402(2)
C7 C8 1.385(2)
C7 C12 1.388(2)
C8 H8 0.9300
C8 C9 1.380(2)
C9 H9 0.9300
C9 C10 1.374(3)
C10 C11 1.384(3)
C10 C13 1.511(2)
C11 H11 0.9300
C11 C12 1.383(2)
C12 H12 0.9300
C13 H13A 0.9600
C13 H13B 0.9600
C13 H13C 0.9600

loop_
_geom_torsion_atom_site_label_1
_geom_torsion_atom_site_label_2
_geom_torsion_atom_site_label_3
_geom_torsion_atom_site_label_4
_geom_torsion
N1 C1 C2 C3 0.67(17)
N1 C1 C2 C7 -174.77(13)
N2 C1 C2 C3 -178.20(17)
N2 C1 C2 C7 6.4(3)
C1 N1 C4 C3 -0.26(17)
C1 N1 C4 C5 176.46(15)
C1 C2 C3 C4 -0.83(17)
C1 C2 C3 C6 175.83(15)
C1 C2 C7 C8 -46.4(2)
C1 C2 C7 C12 131.62(17)
C2 C3 C4 N1 0.68(17)
C2 C3 C4 C5 -175.92(16)
C2 C7 C8 C9 175.99(15)
C2 C7 C12 C11 -176.14(15)
C3 C2 C7 C8 139.17(17)
C3 C2 C7 C12 -42.8(2)
C4 N1 C1 N2 178.71(15)
C4 N1 C1 C2 -0.27(17)
C6 C3 C4 N1 -176.14(14)
C6 C3 C4 C5 7.3(3)
C7 C2 C3 C4 174.46(14)
C7 C2 C3 C6 -8.9(3)
C7 C8 C9 C10 0.2(3)
C8 C7 C12 C11 2.0(3)
C8 C9 C10 C11 1.9(3)
C8 C9 C10 C13 -177.49(18)
C9 C10 C11 C12 -2.0(3)
C10 C11 C12 C7 0.1(3)
C12 C7 C8 C9 -2.1(2)
C13 C10 C11 C12 177.37(19)
